data_4118919
loop_
_publ_author_name
'Riccardo Zaffaroni'
'Thomas B. Rauchfuss'
'Danielle L. Gray'
'Luca De Gioia'
'Giuseppe Zampella'

_publ_contact_author
; 
Danielle L. Gray 
University of Illinois 
School of Chemical Sciences, Box 59-1 
505 South Mathews Avenue 
Urbana, Illinois  61801 
USA 
;
_publ_contact_author_email dgray@illinois.edu
_publ_contact_author_fax '1  217 244 8068'
_publ_contact_author_phone '1  217 244 1708'
_publ_section_title
;
 Terminal vs Bridging Hydrides of Diiron Dithiolates: Protonation of
 Fe2(dithiolate)(CO)2(PMe3)4
;
_journal_name_full 'Journal of the American Chemical Society'
_journal_page_first 19260
_journal_page_last 19269
_journal_paper_doi 10.1021/ja3094394
_journal_volume 134
_journal_year 2012
_chemical_formula_moiety 'C16 H40 Fe2 O2 P4 S2'
_chemical_formula_sum 'C16 H40 Fe2 O2 P4 S2'
_chemical_formula_weight 564.18
_chemical_name_systematic
; 
? 
;
_space_group_IT_number 14
_symmetry_cell_setting monoclinic
_symmetry_space_group_name_Hall '-P 2yn'
_symmetry_space_group_name_H-M 'P 1 21/n 1'
_atom_sites_solution_hydrogens geom
_atom_sites_solution_primary direct
_atom_sites_solution_secondary difmap
_audit_creation_method SHELXL-97
_audit_update_record
; 
? 
;
_cell_angle_alpha 90.00
_cell_angle_beta 110.247(3)
_cell_angle_gamma 90.00
_cell_formula_units_Z 4
_cell_length_a 9.329(2)
_cell_length_b 28.097(6)
_cell_length_c 10.961(2)
_cell_measurement_reflns_used 5616
_cell_measurement_temperature 193(2)
_cell_measurement_theta_max 25.04
_cell_measurement_theta_min 2.44
_cell_volume 2695.5(10)
_computing_cell_refinement 'SAINT V7.68A (Bruker, 2005)'
_computing_data_collection 'APEX2 V2010.11-3 (Bruker, 2010)'
_computing_data_reduction
; 
SAINT V7.68A, XPREP V2005/2, SADABS V2007/4, TWINABS V2007/5 
(Bruker, 2005 & 2007) 
;
_computing_molecular_graphics
; 
SHELXTL V6.12 (Bruker, 2005), CrystalMaker v2.1.3 (CrystalMaker, 1994) 
;
_computing_publication_material 'XCIF V6.12 (Bruker, 2005)'
_computing_structure_refinement 'SHELXTL V6.12 (Bruker, 2005)'
_computing_structure_solution 'SHELXTL V6.12 (Bruker, 2005)'
_diffrn_ambient_temperature 193(2)
_diffrn_measured_fraction_theta_full 0.994
_diffrn_measured_fraction_theta_max 0.994
_diffrn_measurement_device 'Siemens Platform/ApexII CCD'
_diffrn_measurement_method 'profile data from \f and \w scans'
_diffrn_radiation_monochromator graphite
_diffrn_radiation_source 'normal-focus sealed tube'
_diffrn_radiation_type MoK\a
_diffrn_radiation_wavelength 0.71073
_diffrn_radiation_wavelength_id bm67tas
_diffrn_reflns_av_R_equivalents 0.0590
_diffrn_reflns_av_sigmaI/netI 0.0442
_diffrn_reflns_limit_h_max 11
_diffrn_reflns_limit_h_min -11
_diffrn_reflns_limit_k_max 35
_diffrn_reflns_limit_k_min -35
_diffrn_reflns_limit_l_max 13
_diffrn_reflns_limit_l_min -13
_diffrn_reflns_number 33188
_diffrn_reflns_theta_full 27.07
_diffrn_reflns_theta_max 27.07
_diffrn_reflns_theta_min 1.45
_exptl_absorpt_coefficient_mu 1.478
_exptl_absorpt_correction_T_max 0.9506
_exptl_absorpt_correction_T_min 0.8285
_exptl_absorpt_correction_type integration
_exptl_absorpt_process_details 'SHELXTL/XPREP V2005/2 (Bruker, 2005)'
_exptl_crystal_colour green
_exptl_crystal_density_diffrn 1.390
_exptl_crystal_description prism
_exptl_crystal_F_000 1184
_exptl_crystal_id bm67tas
_exptl_crystal_preparation
; 
The data crystal was mounted using oil (Parantone-N, Exxon) to a 
0.3 mm cryo-loop (Hampton Research) with the (0 2 -1) scattering 
planes roughly normal to the spindle axis. 
;
_exptl_crystal_size_max 0.156
_exptl_crystal_size_mid 0.139
_exptl_crystal_size_min 0.049
_refine_diff_density_max 0.420
_refine_diff_density_min -0.349
_refine_diff_density_rms 0.069
_refine_ls_extinction_method none
_refine_ls_goodness_of_fit_ref 1.004
_refine_ls_hydrogen_treatment noref
_refine_ls_matrix_type full
_refine_ls_number_parameters 247
_refine_ls_number_reflns 5873
_refine_ls_number_restraints 0
_refine_ls_restrained_S_all 1.004
_refine_ls_R_factor_all 0.0577
_refine_ls_R_factor_gt 0.0346
_refine_ls_shift/su_max 0.001
_refine_ls_shift/su_mean 0.000
_refine_ls_structure_factor_coef Fsqd
_refine_ls_weighting_details 'calc w=1/[\s^2^(Fo^2^)+(0.0330P)^2^+0.9639P] where P=(Fo^2^+2Fc^2^)/3'
_refine_ls_weighting_scheme calc
_refine_ls_wR_factor_gt 0.0713
_refine_ls_wR_factor_ref 0.0800
_reflns_number_gt 4356
_reflns_number_total 5873
_reflns_threshold_expression >2sigma(I)
_cod_data_source_file ja3094394_si_002_1.cif
_cod_data_source_block bm67tas
_cod_original_cell_volume 2695.7(10)
_cod_original_sg_symbol_H-M 'P 1 21/n 1 '
_cod_database_code 4118919

loop_
_symmetry_equiv_pos_as_xyz
'x, y, z'
'-x+1/2, y+1/2, -z+1/2'
'-x, -y, -z'
'x-1/2, -y-1/2, z-1/2'

loop_
_atom_site_label
_atom_site_type_symbol
_atom_site_fract_x
_atom_site_fract_y
_atom_site_fract_z
_atom_site_U_iso_or_equiv
_atom_site_adp_type
_atom_site_occupancy
_atom_site_symmetry_multiplicity
_atom_site_calc_flag
_atom_site_refinement_flags
Fe1 Fe 0.75998(4) 0.140555(12) 0.93056(3) 0.02540(10) Uani 1 1 d .
Fe2 Fe 0.91727(4) 0.113753(12) 1.16789(3) 0.02487(10) Uani 1 1 d .
S1 S 0.95199(8) 0.18225(2) 1.07517(6) 0.02855(15) Uani 1 1 d .
S2 S 0.94773(8) 0.08567(2) 0.98432(7) 0.03062(16) Uani 1 1 d .
P1 P 0.60069(9) 0.19601(3) 0.94552(8) 0.03880(19) Uani 1 1 d .
P2 P 0.75775(10) 0.15647(3) 0.73266(7) 0.03982(19) Uani 1 1 d .
P3 P 0.77706(8) 0.05249(2) 1.18252(7) 0.03105(17) Uani 1 1 d .
P4 P 1.14128(9) 0.09197(3) 1.30806(8) 0.03939(19) Uani 1 1 d .
O1 O 0.5097(3) 0.07420(8) 0.8221(2) 0.0597(7) Uani 1 1 d .
O2 O 0.8268(3) 0.15925(8) 1.3670(2) 0.0525(6) Uani 1 1 d .
C1 C 0.6118(3) 0.10019(10) 0.8691(3) 0.0362(7) Uani 1 1 d .
C2 C 0.5798(5) 0.20459(14) 1.1034(4) 0.0789(13) Uani 1 1 d .
H2A H 0.5020 0.2289 1.0960 0.118 Uiso 1 1 calc R
H2B H 0.6776 0.2149 1.1668 0.118 Uiso 1 1 calc R
H2C H 0.5487 0.1745 1.1323 0.118 Uiso 1 1 calc R
C3 C 0.3990(4) 0.19126(14) 0.8444(4) 0.0721(11) Uani 1 1 d .
H3A H 0.3424 0.2180 0.8630 0.108 Uiso 1 1 calc R
H3B H 0.3574 0.1613 0.8636 0.108 Uiso 1 1 calc R
H3C H 0.3890 0.1919 0.7524 0.108 Uiso 1 1 calc R
C4 C 0.6434(4) 0.25714(10) 0.9114(4) 0.0611(10) Uani 1 1 d .
H4A H 0.5719 0.2790 0.9302 0.092 Uiso 1 1 calc R
H4B H 0.6331 0.2599 0.8196 0.092 Uiso 1 1 calc R
H4C H 0.7482 0.2652 0.9661 0.092 Uiso 1 1 calc R
C5 C 0.7888(5) 0.10405(12) 0.6462(3) 0.0683(11) Uani 1 1 d .
H5A H 0.7832 0.1132 0.5584 0.102 Uiso 1 1 calc R
H5B H 0.7101 0.0802 0.6407 0.102 Uiso 1 1 calc R
H5C H 0.8899 0.0906 0.6933 0.102 Uiso 1 1 calc R
C6 C 0.5793(4) 0.17737(13) 0.6104(3) 0.0660(11) Uani 1 1 d .
H6A H 0.5903 0.1777 0.5247 0.099 Uiso 1 1 calc R
H6B H 0.5567 0.2096 0.6327 0.099 Uiso 1 1 calc R
H6C H 0.4957 0.1560 0.6086 0.099 Uiso 1 1 calc R
C7 C 0.8875(5) 0.19920(13) 0.6997(3) 0.0718(12) Uani 1 1 d .
H7A H 0.8616 0.2026 0.6056 0.108 Uiso 1 1 calc R
H7B H 0.9929 0.1878 0.7385 0.108 Uiso 1 1 calc R
H7C H 0.8776 0.2301 0.7375 0.108 Uiso 1 1 calc R
C8 C 1.1138(3) 0.17052(10) 1.0207(3) 0.0404(7) Uani 1 1 d .
H8A H 1.1089 0.1925 0.9486 0.048 Uiso 1 1 calc R
H8B H 1.2106 0.1767 1.0932 0.048 Uiso 1 1 calc R
C9 C 1.1127(3) 0.11916(10) 0.9746(3) 0.0423(7) Uani 1 1 d .
H9A H 1.2080 0.1031 1.0287 0.051 Uiso 1 1 calc R
H9B H 1.1101 0.1191 0.8835 0.051 Uiso 1 1 calc R
C10 C 0.8610(3) 0.14154(9) 1.2840(3) 0.0335(6) Uani 1 1 d .
C11 C 0.7598(4) 0.00154(10) 1.0757(3) 0.0455(8) Uani 1 1 d .
H11A H 0.6958 -0.0228 1.0954 0.068 Uiso 1 1 calc R
H11B H 0.8614 -0.0116 1.0893 0.068 Uiso 1 1 calc R
H11C H 0.7128 0.0117 0.9850 0.068 Uiso 1 1 calc R
C12 C 0.5778(3) 0.06507(11) 1.1606(3) 0.0450(8) Uani 1 1 d .
H12A H 0.5271 0.0357 1.1717 0.067 Uiso 1 1 calc R
H12B H 0.5261 0.0778 1.0731 0.067 Uiso 1 1 calc R
H12C H 0.5732 0.0885 1.2254 0.067 Uiso 1 1 calc R
C13 C 0.8248(4) 0.02186(12) 1.3394(3) 0.0583(9) Uani 1 1 d .
H13A H 0.7493 -0.0032 1.3329 0.088 Uiso 1 1 calc R
H13B H 0.8240 0.0448 1.4066 0.088 Uiso 1 1 calc R
H13C H 0.9266 0.0076 1.3625 0.088 Uiso 1 1 calc R
C14 C 1.1639(4) 0.09416(12) 1.4805(3) 0.0578(9) Uani 1 1 d .
H14A H 1.2659 0.0827 1.5327 0.087 Uiso 1 1 calc R
H14B H 1.0863 0.0740 1.4961 0.087 Uiso 1 1 calc R
H14C H 1.1515 0.1270 1.5051 0.087 Uiso 1 1 calc R
C15 C 1.3140(3) 0.12535(12) 1.3174(3) 0.0531(9) Uani 1 1 d .
H15A H 1.4020 0.1123 1.3873 0.080 Uiso 1 1 calc R
H15B H 1.3007 0.1589 1.3354 0.080 Uiso 1 1 calc R
H15C H 1.3314 0.1227 1.2345 0.080 Uiso 1 1 calc R
C16 C 1.2086(4) 0.03160(11) 1.2924(4) 0.0665(11) Uani 1 1 d .
H16A H 1.3080 0.0263 1.3606 0.100 Uiso 1 1 calc R
H16B H 1.2189 0.0280 1.2069 0.100 Uiso 1 1 calc R
H16C H 1.1348 0.0083 1.3015 0.100 Uiso 1 1 calc R

loop_
_atom_site_aniso_label
_atom_site_aniso_U_11
_atom_site_aniso_U_22
_atom_site_aniso_U_33
_atom_site_aniso_U_23
_atom_site_aniso_U_13
_atom_site_aniso_U_12
Fe1 0.0306(2) 0.02228(18) 0.0243(2) -0.00045(15) 0.01076(16) -0.00362(15)
Fe2 0.0286(2) 0.02111(18) 0.0252(2) -0.00051(15) 0.00969(16) -0.00040(15)
S1 0.0325(4) 0.0225(3) 0.0310(4) -0.0024(3) 0.0115(3) -0.0050(3)
S2 0.0355(4) 0.0243(3) 0.0376(4) -0.0047(3) 0.0198(3) -0.0007(3)
P1 0.0383(5) 0.0360(4) 0.0412(5) 0.0054(3) 0.0127(4) 0.0095(3)
P2 0.0619(5) 0.0326(4) 0.0275(4) -0.0002(3) 0.0187(4) -0.0112(4)
P3 0.0363(4) 0.0254(3) 0.0337(4) 0.0012(3) 0.0150(3) -0.0033(3)
P4 0.0373(4) 0.0317(4) 0.0416(5) 0.0000(3) 0.0040(4) 0.0037(3)
O1 0.0545(15) 0.0575(14) 0.0553(15) -0.0002(11) 0.0039(12) -0.0291(12)
O2 0.0743(16) 0.0529(13) 0.0392(13) -0.0094(10) 0.0310(12) 0.0005(12)
C1 0.0409(17) 0.0344(15) 0.0316(15) 0.0033(12) 0.0102(13) -0.0063(13)
C2 0.104(3) 0.082(3) 0.067(3) 0.010(2) 0.049(2) 0.057(3)
C3 0.040(2) 0.080(3) 0.087(3) 0.006(2) 0.011(2) 0.0138(19)
C4 0.070(3) 0.0323(17) 0.073(2) 0.0094(16) 0.015(2) 0.0143(16)
C5 0.119(3) 0.056(2) 0.042(2) -0.0078(17) 0.044(2) -0.006(2)
C6 0.086(3) 0.063(2) 0.0350(19) 0.0015(16) 0.0044(19) -0.009(2)
C7 0.101(3) 0.072(3) 0.048(2) 0.0077(18) 0.034(2) -0.038(2)
C8 0.0364(17) 0.0370(16) 0.0521(19) 0.0001(14) 0.0207(15) -0.0074(13)
C9 0.0370(17) 0.0448(17) 0.055(2) -0.0064(14) 0.0280(15) -0.0058(14)
C10 0.0421(17) 0.0294(14) 0.0300(15) 0.0024(12) 0.0137(13) -0.0024(12)
C11 0.052(2) 0.0290(15) 0.062(2) -0.0081(14) 0.0272(17) -0.0100(14)
C12 0.0435(19) 0.0460(18) 0.055(2) 0.0000(15) 0.0293(16) -0.0072(14)
C13 0.073(3) 0.050(2) 0.049(2) 0.0170(16) 0.0171(18) -0.0108(18)
C14 0.057(2) 0.059(2) 0.043(2) 0.0081(16) -0.0004(17) -0.0019(18)
C15 0.0319(18) 0.059(2) 0.059(2) -0.0063(17) 0.0033(16) -0.0009(15)
C16 0.058(2) 0.0388(19) 0.086(3) -0.0052(18) 0.004(2) 0.0183(17)

loop_
_atom_type_symbol
_atom_type_description
_atom_type_scat_dispersion_real
_atom_type_scat_dispersion_imag
_atom_type_scat_source
C C 0.0033 0.0016 'International Tables Vol C Tables 4.2.6.8 and 6.1.1.4'
H H 0.0000 0.0000 'International Tables Vol C Tables 4.2.6.8 and 6.1.1.4'
O O 0.0106 0.0060 'International Tables Vol C Tables 4.2.6.8 and 6.1.1.4'
P P 0.1023 0.0942 'International Tables Vol C Tables 4.2.6.8 and 6.1.1.4'
S S 0.1246 0.1234 'International Tables Vol C Tables 4.2.6.8 and 6.1.1.4'
Fe Fe 0.3463 0.8444 'International Tables Vol C Tables 4.2.6.8 and 6.1.1.4'

loop_
_exptl_crystal_face_index_h
_exptl_crystal_face_index_k
_exptl_crystal_face_index_l
_exptl_crystal_face_perp_dist
0.00 0.00 1.00 0.0240
0.00 0.00 -1.00 0.0120
0.00 1.00 0.00 0.0570
0.00 -1.00 0.00 0.0770
-1.00 0.00 0.00 0.0580
1.00 0.00 0.00 0.0550
-1.00 1.00 0.00 0.0380

loop_
_geom_angle_atom_site_label_1
_geom_angle_atom_site_label_2
_geom_angle_atom_site_label_3
_geom_angle
C1 Fe1 P1 91.37(10)
C1 Fe1 P2 90.90(9)
P1 Fe1 P2 98.80(3)
C1 Fe1 S2 95.56(10)
P1 Fe1 S2 161.78(3)
P2 Fe1 S2 97.91(3)
C1 Fe1 S1 160.29(9)
P1 Fe1 S1 88.43(3)
P2 Fe1 S1 108.61(3)
S2 Fe1 S1 79.40(3)
C1 Fe1 Fe2 107.17(9)
P1 Fe1 Fe2 106.91(3)
P2 Fe1 Fe2 147.83(3)
S2 Fe1 Fe2 54.93(2)
S1 Fe1 Fe2 54.36(2)
C10 Fe2 P3 87.70(9)
C10 Fe2 P4 93.93(10)
P3 Fe2 P4 100.12(3)
C10 Fe2 S1 94.26(9)
P3 Fe2 S1 152.04(3)
P4 Fe2 S1 107.54(3)
C10 Fe2 S2 167.57(10)
P3 Fe2 S2 93.02(3)
P4 Fe2 S2 98.15(3)
S1 Fe2 S2 79.35(3)
C10 Fe2 Fe1 113.25(9)
P3 Fe2 Fe1 98.89(3)
P4 Fe2 Fe1 147.28(3)
S1 Fe2 Fe1 54.83(2)
S2 Fe2 Fe1 54.38(2)
C8 S1 Fe2 104.86(9)
C8 S1 Fe1 102.70(10)
Fe2 S1 Fe1 70.81(2)
C9 S2 Fe1 103.01(10)
C9 S2 Fe2 103.76(10)
Fe1 S2 Fe2 70.69(2)
C2 P1 C3 99.17(19)
C2 P1 C4 99.92(18)
C3 P1 C4 101.29(17)
C2 P1 Fe1 117.49(11)
C3 P1 Fe1 118.93(13)
C4 P1 Fe1 116.68(12)
C5 P2 C7 101.08(18)
C5 P2 C6 98.40(18)
C7 P2 C6 98.11(18)
C5 P2 Fe1 113.37(11)
C7 P2 Fe1 123.05(12)
C6 P2 Fe1 118.68(13)
C11 P3 C12 102.02(15)
C11 P3 C13 99.93(15)
C12 P3 C13 96.90(16)
C11 P3 Fe2 119.38(10)
C12 P3 Fe2 116.30(10)
C13 P3 Fe2 118.52(11)
C14 P4 C15 98.06(16)
C14 P4 C16 101.92(17)
C15 P4 C16 98.92(17)
C14 P4 Fe2 116.89(12)
C15 P4 Fe2 119.86(11)
C16 P4 Fe2 117.55(12)
O1 C1 Fe1 176.7(3)
P1 C2 H2A 109.5
P1 C2 H2B 109.5
H2A C2 H2B 109.5
P1 C2 H2C 109.5
H2A C2 H2C 109.5
H2B C2 H2C 109.5
P1 C3 H3A 109.5
P1 C3 H3B 109.5
H3A C3 H3B 109.5
P1 C3 H3C 109.5
H3A C3 H3C 109.5
H3B C3 H3C 109.5
P1 C4 H4A 109.5
P1 C4 H4B 109.5
H4A C4 H4B 109.5
P1 C4 H4C 109.5
H4A C4 H4C 109.5
H4B C4 H4C 109.5
P2 C5 H5A 109.5
P2 C5 H5B 109.5
H5A C5 H5B 109.5
P2 C5 H5C 109.5
H5A C5 H5C 109.5
H5B C5 H5C 109.5
P2 C6 H6A 109.5
P2 C6 H6B 109.5
H6A C6 H6B 109.5
P2 C6 H6C 109.5
H6A C6 H6C 109.5
H6B C6 H6C 109.5
P2 C7 H7A 109.5
P2 C7 H7B 109.5
H7A C7 H7B 109.5
P2 C7 H7C 109.5
H7A C7 H7C 109.5
H7B C7 H7C 109.5
C9 C8 S1 111.39(19)
C9 C8 H8A 109.3
S1 C8 H8A 109.3
C9 C8 H8B 109.3
S1 C8 H8B 109.3
H8A C8 H8B 108.0
C8 C9 S2 112.00(19)
C8 C9 H9A 109.2
S2 C9 H9A 109.2
C8 C9 H9B 109.2
S2 C9 H9B 109.2
H9A C9 H9B 107.9
O2 C10 Fe2 177.2(3)
P3 C11 H11A 109.5
P3 C11 H11B 109.5
H11A C11 H11B 109.5
P3 C11 H11C 109.5
H11A C11 H11C 109.5
H11B C11 H11C 109.5
P3 C12 H12A 109.5
P3 C12 H12B 109.5
H12A C12 H12B 109.5
P3 C12 H12C 109.5
H12A C12 H12C 109.5
H12B C12 H12C 109.5
P3 C13 H13A 109.5
P3 C13 H13B 109.5
H13A C13 H13B 109.5
P3 C13 H13C 109.5
H13A C13 H13C 109.5
H13B C13 H13C 109.5
P4 C14 H14A 109.5
P4 C14 H14B 109.5
H14A C14 H14B 109.5
P4 C14 H14C 109.5
H14A C14 H14C 109.5
H14B C14 H14C 109.5
P4 C15 H15A 109.5
P4 C15 H15B 109.5
H15A C15 H15B 109.5
P4 C15 H15C 109.5
H15A C15 H15C 109.5
H15B C15 H15C 109.5
P4 C16 H16A 109.5
P4 C16 H16B 109.5
H16A C16 H16B 109.5
P4 C16 H16C 109.5
H16A C16 H16C 109.5
H16B C16 H16C 109.5

loop_
_geom_bond_atom_site_label_1
_geom_bond_atom_site_label_2
_geom_bond_distance
Fe1 C1 1.734(3)
Fe1 P1 2.1981(9)
Fe1 P2 2.2078(9)
Fe1 S2 2.2536(8)
Fe1 S1 2.2646(8)
Fe1 Fe2 2.6163(7)
Fe2 C10 1.722(3)
Fe2 P3 2.2012(8)
Fe2 P4 2.2092(9)
Fe2 S1 2.2515(8)
Fe2 S2 2.2688(8)
S1 C8 1.836(3)
S2 C9 1.838(3)
P1 C2 1.823(3)
P1 C3 1.829(3)
P1 C4 1.831(3)
P2 C5 1.828(3)
P2 C7 1.828(3)
P2 C6 1.835(4)
P3 C11 1.821(3)
P3 C12 1.825(3)
P3 C13 1.834(3)
P4 C14 1.829(3)
P4 C15 1.836(3)
P4 C16 1.837(3)
O1 C1 1.169(3)
O2 C10 1.174(3)
C2 H2A 0.9800
C2 H2B 0.9800
C2 H2C 0.9800
C3 H3A 0.9800
C3 H3B 0.9800
C3 H3C 0.9800
C4 H4A 0.9800
C4 H4B 0.9800
C4 H4C 0.9800
C5 H5A 0.9800
C5 H5B 0.9800
C5 H5C 0.9800
C6 H6A 0.9800
C6 H6B 0.9800
C6 H6C 0.9800
C7 H7A 0.9800
C7 H7B 0.9800
C7 H7C 0.9800
C8 C9 1.528(4)
C8 H8A 0.9900
C8 H8B 0.9900
C9 H9A 0.9900
C9 H9B 0.9900
C11 H11A 0.9800
C11 H11B 0.9800
C11 H11C 0.9800
C12 H12A 0.9800
C12 H12B 0.9800
C12 H12C 0.9800
C13 H13A 0.9800
C13 H13B 0.9800
C13 H13C 0.9800
C14 H14A 0.9800
C14 H14B 0.9800
C14 H14C 0.9800
C15 H15A 0.9800
C15 H15B 0.9800
C15 H15C 0.9800
C16 H16A 0.9800
C16 H16B 0.9800
C16 H16C 0.9800
